data_7105561
loop_
_publ_author_name
'Zhang, Daopeng'
'Zhang, Li-Fang'
'Chen, Yuting'
'Wang, Hailong'
'Ni, Zhong-Hai'
'Wernsdorfer, Wolfgang'
'Jiang, Jianzhuang'

_publ_section_title
;
 Heterobimetallic porphyrin-based single-chain magnet constructed from
 manganese(iii)-porphyrin and trans-dicyanobis(acetylacetonato)
 ruthenate(iii) containing co-crystallized bulk anions and cations
;
_journal_issue 20
_journal_name_full 'Chemical Communications'
_journal_page_first 3550
_journal_paper_doi 10.1039/b926710g
_journal_volume 46
_journal_year 2010
_chemical_formula_sum 'C108 H94 F12 Mn N6 O6 P4 Ru'
_chemical_formula_weight 2079.78
_chemical_name_systematic
;
?
;
_space_group_IT_number 2
_symmetry_cell_setting triclinic
_symmetry_space_group_name_Hall '-P 1'
_symmetry_space_group_name_H-M 'P -1'
_atom_sites_solution_hydrogens geom
_atom_sites_solution_primary direct
_atom_sites_solution_secondary difmap
_audit_creation_method SHELXL-97
_cell_angle_alpha 86.763(5)
_cell_angle_beta 80.229(5)
_cell_angle_gamma 71.551(5)
_cell_formula_units_Z 1
_cell_length_a 10.546(3)
_cell_length_b 12.287(3)
_cell_length_c 20.953(6)
_cell_measurement_reflns_used 1616
_cell_measurement_temperature 293(2)
_cell_measurement_theta_max 24.123
_cell_measurement_theta_min 2.249
_cell_volume 2538.2(12)
_computing_cell_refinement 'SAINT-Plus (Bruker, 2001)'
_computing_data_collection 'APEX2 (Bruker, 2004)'
_computing_data_reduction SAINT-Plus
_computing_molecular_graphics 'XP (Sheldrick, 1998)'
_computing_publication_material XP
_computing_structure_refinement 'SHELXL-97 (Sheldrick, 1997)'
_computing_structure_solution 'SHELXS-97 (Sheldrick, 1997)'
_diffrn_ambient_temperature 293(2)
_diffrn_measured_fraction_theta_full 0.989
_diffrn_measured_fraction_theta_max 0.989
_diffrn_measurement_device_type 'Bruker APEX II CCD area-detector'
_diffrn_measurement_method '\f and \w scans'
_diffrn_radiation_monochromator graphite
_diffrn_radiation_source 'fine-focus sealed tube'
_diffrn_radiation_type MoK\a
_diffrn_radiation_wavelength 0.71073
_diffrn_reflns_av_R_equivalents 0.0497
_diffrn_reflns_av_sigmaI/netI 0.1326
_diffrn_reflns_limit_h_max 12
_diffrn_reflns_limit_h_min -12
_diffrn_reflns_limit_k_max 14
_diffrn_reflns_limit_k_min -12
_diffrn_reflns_limit_l_max 22
_diffrn_reflns_limit_l_min -24
_diffrn_reflns_number 12618
_diffrn_reflns_theta_full 25.01
_diffrn_reflns_theta_max 25.01
_diffrn_reflns_theta_min 1.75
_exptl_absorpt_coefficient_mu 0.415
_exptl_absorpt_correction_T_max 0.9558
_exptl_absorpt_correction_T_min 0.9404
_exptl_absorpt_correction_type multi-scan
_exptl_absorpt_process_details sadabs
_exptl_crystal_colour purple-black
_exptl_crystal_density_diffrn 1.361
_exptl_crystal_density_meas 1.361
_exptl_crystal_density_method 'not measured'
_exptl_crystal_description block
_exptl_crystal_F_000 1069
_exptl_crystal_size_max 0.15
_exptl_crystal_size_mid 0.13
_exptl_crystal_size_min 0.11
_refine_diff_density_max 0.580
_refine_diff_density_min -0.411
_refine_diff_density_rms 0.071
_refine_ls_extinction_method none
_refine_ls_goodness_of_fit_ref 1.005
_refine_ls_hydrogen_treatment constr
_refine_ls_matrix_type full
_refine_ls_number_parameters 629
_refine_ls_number_reflns 8856
_refine_ls_number_restraints 0
_refine_ls_restrained_S_all 1.005
_refine_ls_R_factor_all 0.1459
_refine_ls_R_factor_gt 0.0696
_refine_ls_shift/su_max 0.013
_refine_ls_shift/su_mean 0.001
_refine_ls_structure_factor_coef Fsqd
_refine_ls_weighting_details 'calc w=1/[\s^2^(Fo^2^)+(0.0650P)^2^+0.0000P] where P=(Fo^2^+2Fc^2^)/3'
_refine_ls_weighting_scheme calc
_refine_ls_wR_factor_gt 0.1416
_refine_ls_wR_factor_ref 0.1750
_reflns_number_gt 4573
_reflns_number_total 8856
_reflns_threshold_expression >2sigma(I)
_cod_data_source_file b926710g.txt
_cod_data_source_block 2
_cod_original_cell_volume 2538.1(11)
_cod_original_sg_symbol_H-M p-1
_cod_database_code 7105561

loop_
_symmetry_equiv_pos_as_xyz
'x, y, z'
'-x, -y, -z'

loop_
_atom_site_label
_atom_site_type_symbol
_atom_site_fract_x
_atom_site_fract_y
_atom_site_fract_z
_atom_site_U_iso_or_equiv
_atom_site_adp_type
_atom_site_occupancy
_atom_site_symmetry_multiplicity
_atom_site_calc_flag
_atom_site_refinement_flags
_atom_site_disorder_assembly
_atom_site_disorder_group
Ru1 Ru 0.5000 0.0000 0.0000 0.0462(2) Uani 1 2 d S . .
Mn1 Mn 1.0000 0.0000 0.0000 0.0448(3) Uani 1 2 d S . .
P1 P 0.3811(3) 0.2231(2) 0.35439(11) 0.0989(8) Uani 1 1 d . . .
P2 P 0.8027(2) 0.85677(16) 0.37813(9) 0.0783(6) Uani 1 1 d . . .
O1 O 0.4516(4) 0.1658(3) 0.0224(2) 0.0609(11) Uani 1 1 d . . .
O2 O 0.4482(3) -0.0386(3) 0.09146(19) 0.0588(11) Uani 1 1 d . . .
O3 O 0.2740(6) 0.3405(5) 0.9467(3) 0.130(2) Uani 1 1 d . . .
H3 H 0.3309 0.2889 0.9623 0.194 Uiso 1 1 calc R . .
N1 N 0.7984(4) -0.0311(4) 0.0270(2) 0.0521(12) Uani 1 1 d . . .
N2 N 1.0359(4) -0.0122(4) 0.0913(2) 0.0455(11) Uani 1 1 d . . .
N3 N 0.9036(4) 0.1693(4) 0.0133(2) 0.0478(12) Uani 1 1 d . . .
F1 F 0.5127(6) 0.1452(6) 0.3196(3) 0.196(3) Uani 1 1 d . . .
F2 F 0.4270(11) 0.3148(9) 0.3716(6) 0.311(6) Uani 1 1 d . . .
F3 F 0.2384(7) 0.2901(6) 0.3910(3) 0.209(3) Uani 1 1 d . . .
F4 F 0.4056(11) 0.1585(9) 0.4160(3) 0.322(7) Uani 1 1 d . . .
F5 F 0.3166(9) 0.1388(8) 0.3350(5) 0.279(5) Uani 1 1 d . . .
F6 F 0.3508(9) 0.2861(7) 0.2936(3) 0.240(4) Uani 1 1 d . . .
C1 C 0.6909(5) -0.0222(4) 0.0180(3) 0.0445(14) Uani 1 1 d . . .
C2 C 1.1098(5) -0.1092(5) 0.1207(3) 0.0487(14) Uani 1 1 d . . .
C3 C 1.1693(5) -0.2173(5) 0.0932(3) 0.0551(16) Uani 1 1 d . . .
C4 C 1.2519(6) -0.3097(5) 0.1328(3) 0.0570(16) Uani 1 1 d . . .
C5 C 1.1965(7) -0.3831(6) 0.1705(3) 0.082(2) Uani 1 1 d . . .
H5 H 1.1062 -0.3774 0.1712 0.098 Uiso 1 1 calc R . .
C6 C 1.2752(9) -0.4658(6) 0.2074(4) 0.088(2) Uani 1 1 d . . .
H6 H 1.2376 -0.5162 0.2325 0.106 Uiso 1 1 calc R . .
C7 C 1.4051(9) -0.4740(7) 0.2074(4) 0.090(2) Uani 1 1 d . . .
H7 H 1.4565 -0.5293 0.2330 0.108 Uiso 1 1 calc R . .
C8 C 1.4617(8) -0.4022(7) 0.1705(4) 0.093(2) Uani 1 1 d . . .
H8 H 1.5520 -0.4087 0.1703 0.112 Uiso 1 1 calc R . .
C9 C 1.3849(6) -0.3192(6) 0.1329(4) 0.083(2) Uani 1 1 d . . .
H9 H 1.4237 -0.2697 0.1077 0.099 Uiso 1 1 calc R . .
C10 C 1.1194(5) -0.0816(5) 0.1842(3) 0.0579(16) Uani 1 1 d . . .
H10 H 1.1643 -0.1320 0.2138 0.069 Uiso 1 1 calc R . .
C11 C 1.0519(6) 0.0306(5) 0.1937(3) 0.0607(16) Uani 1 1 d . . .
H11 H 1.0396 0.0718 0.2313 0.073 Uiso 1 1 calc R . .
C12 C 1.0031(5) 0.0740(5) 0.1356(3) 0.0478(14) Uani 1 1 d . . .
C13 C 0.9310(6) 0.1889(5) 0.1256(3) 0.0547(15) Uani 1 1 d . . .
C14 C 0.8998(7) 0.2696(5) 0.1814(3) 0.0667(18) Uani 1 1 d . . .
C15 C 1.0036(10) 0.3073(8) 0.1962(4) 0.128(4) Uani 1 1 d . . .
H15 H 1.0894 0.2853 0.1714 0.154 Uiso 1 1 calc R . .
C16 C 0.9734(14) 0.3793(10) 0.2498(6) 0.156(5) Uani 1 1 d . . .
H16 H 1.0404 0.4051 0.2612 0.187 Uiso 1 1 calc R . .
C17 C 0.8479(15) 0.4118(8) 0.2852(6) 0.137(4) Uani 1 1 d . . .
H17 H 0.8288 0.4634 0.3190 0.164 Uiso 1 1 calc R . .
C18 C 0.7492(11) 0.3713(9) 0.2727(5) 0.131(4) Uani 1 1 d . . .
H18 H 0.6652 0.3898 0.2992 0.157 Uiso 1 1 calc R . .
C19 C 0.7776(8) 0.3012(7) 0.2192(4) 0.097(3) Uani 1 1 d . . .
H19 H 0.7097 0.2751 0.2091 0.117 Uiso 1 1 calc R . .
C20 C 0.8850(5) 0.2315(5) 0.0681(3) 0.0498(15) Uani 1 1 d . . .
C21 C 0.8094(6) 0.3475(5) 0.0565(4) 0.0687(18) Uani 1 1 d . . .
H21 H 0.7836 0.4076 0.0859 0.082 Uiso 1 1 calc R . .
C22 C 0.7826(6) 0.3550(5) -0.0026(3) 0.0641(17) Uani 1 1 d . . .
H22 H 0.7350 0.4212 -0.0226 0.077 Uiso 1 1 calc R . .
C23 C 0.8394(5) 0.2438(5) -0.0307(3) 0.0523(15) Uani 1 1 d . . .
C24 C 0.4453(9) 0.3238(6) 0.0819(4) 0.128(3) Uani 1 1 d . . .
H24A H 0.5125 0.3372 0.0480 0.192 Uiso 1 1 calc R . .
H24B H 0.4637 0.3399 0.1231 0.192 Uiso 1 1 calc R . .
H24C H 0.3573 0.3731 0.0756 0.192 Uiso 1 1 calc R . .
C25 C 0.4490(6) 0.1988(6) 0.0802(4) 0.076(2) Uani 1 1 d . . .
C26 C 0.4497(7) 0.1321(8) 0.1351(4) 0.087(2) Uani 1 1 d . . .
H26 H 0.4552 0.1646 0.1732 0.105 Uiso 1 1 calc R . .
C27 C 0.4427(6) 0.0200(7) 0.1392(3) 0.0674(19) Uani 1 1 d . . .
C28 C 0.4208(7) -0.0303(7) 0.2057(3) 0.099(3) Uani 1 1 d . . .
H28A H 0.3327 0.0112 0.2281 0.148 Uiso 1 1 calc R . .
H28B H 0.4887 -0.0249 0.2296 0.148 Uiso 1 1 calc R . .
H28C H 0.4270 -0.1095 0.2021 0.148 Uiso 1 1 calc R . .
C29 C 0.6386(7) 0.8745(6) 0.4267(3) 0.086(2) Uani 1 1 d . . .
H29A H 0.6474 0.8718 0.4721 0.103 Uiso 1 1 calc R . .
H29B H 0.5777 0.9494 0.4179 0.103 Uiso 1 1 calc R . .
C30 C 0.5782(8) 0.7851(8) 0.4139(4) 0.084(2) Uani 1 1 d . . .
C31 C 0.6138(8) 0.6787(9) 0.4429(4) 0.100(3) Uani 1 1 d . . .
H31 H 0.6737 0.6633 0.4726 0.120 Uiso 1 1 calc R . .
C32 C 0.4873(10) 0.8058(10) 0.3697(5) 0.122(3) Uani 1 1 d . . .
H32 H 0.4597 0.8777 0.3505 0.146 Uiso 1 1 calc R . .
C33 C 0.4376(12) 0.7196(17) 0.3544(6) 0.163(5) Uani 1 1 d . . .
H33 H 0.3791 0.7327 0.3242 0.195 Uiso 1 1 calc R . .
C34 C 0.4771(14) 0.6144(14) 0.3848(8) 0.151(5) Uani 1 1 d . . .
H34 H 0.4447 0.5562 0.3751 0.181 Uiso 1 1 calc R . .
C35 C 0.7923(6) 0.8425(6) 0.2958(3) 0.0674(18) Uani 1 1 d . . .
C36 C 0.7871(7) 0.7396(6) 0.2730(4) 0.081(2) Uani 1 1 d . . .
H36 H 0.7897 0.6778 0.3011 0.097 Uiso 1 1 calc R . .
C37 C 0.7781(7) 0.7302(7) 0.2093(4) 0.085(2) Uani 1 1 d . . .
H37 H 0.7764 0.6612 0.1940 0.103 Uiso 1 1 calc R . .
C38 C 0.7717(7) 0.8218(8) 0.1678(4) 0.086(2) Uani 1 1 d . . .
H38 H 0.7663 0.8145 0.1245 0.104 Uiso 1 1 calc R . .
C39 C 0.7731(6) 0.9228(7) 0.1899(4) 0.080(2) Uani 1 1 d . . .
H39 H 0.7668 0.9850 0.1618 0.096 Uiso 1 1 calc R . .
C40 C 0.7839(6) 0.9343(6) 0.2533(4) 0.0730(19) Uani 1 1 d . . .
H40 H 0.7856 1.0039 0.2679 0.088 Uiso 1 1 calc R . .
C41 C 0.8607(13) 0.9759(8) 0.3883(5) 0.108(3) Uani 1 1 d . . .
C42 C 0.9931(15) 0.9616(10) 0.3750(5) 0.160(5) Uani 1 1 d . . .
H42 H 1.0522 0.8902 0.3611 0.191 Uiso 1 1 calc R . .
C43 C 1.0477(18) 1.0545(15) 0.3815(6) 0.189(6) Uani 1 1 d . . .
H43 H 1.1402 1.0443 0.3757 0.226 Uiso 1 1 calc R . .
C44 C 0.954(3) 1.1554(15) 0.3964(11) 0.253(13) Uani 1 1 d . . .
H44 H 0.9846 1.2181 0.3982 0.303 Uiso 1 1 calc R . .
C45 C 0.821(2) 1.1747(16) 0.4091(14) 0.314(15) Uani 1 1 d . . .
H45 H 0.7603 1.2470 0.4203 0.377 Uiso 1 1 calc R . .
C46 C 0.9277(7) 0.7337(6) 0.4035(4) 0.0723(19) Uani 1 1 d . . .
C47 C 1.0311(9) 0.6640(8) 0.3591(4) 0.095(2) Uani 1 1 d . . .
H47 H 1.0303 0.6759 0.3149 0.114 Uiso 1 1 calc R . .
C48 C 1.1343(9) 0.5776(8) 0.3805(5) 0.117(3) Uani 1 1 d . . .
H48 H 1.2032 0.5310 0.3509 0.140 Uiso 1 1 calc R . .
C49 C 1.0377(11) 0.6278(9) 0.4892(4) 0.110(3) Uani 1 1 d . . .
H49 H 1.0418 0.6148 0.5331 0.132 Uiso 1 1 calc R . .
C50 C 0.9310(8) 0.7162(6) 0.4690(4) 0.090(2) Uani 1 1 d . . .
H50 H 0.8633 0.7626 0.4992 0.107 Uiso 1 1 calc R . .
C51 C 1.1354(10) 0.5610(8) 0.4438(5) 0.114(3) Uani 1 1 d . . .
H51 H 1.2053 0.5017 0.4575 0.137 Uiso 1 1 calc R . .
C52 C 0.7766(15) 1.0767(11) 0.4043(7) 0.207(7) Uani 1 1 d . . .
H52 H 0.6844 1.0858 0.4130 0.249 Uiso 1 1 calc R . .
C53 C 0.5623(12) 0.5954(10) 0.4287(6) 0.134(4) Uani 1 1 d . . .
H53 H 0.5863 0.5247 0.4496 0.160 Uiso 1 1 calc R . .
C54 C 0.1444(9) 0.3539(8) 0.9836(6) 0.161(5) Uani 1 1 d . . .
H54A H 0.1448 0.3720 1.0275 0.242 Uiso 1 1 calc R . .
H54B H 0.1228 0.2838 0.9827 0.242 Uiso 1 1 calc R . .
H54C H 0.0780 0.4149 0.9656 0.242 Uiso 1 1 calc R . .

loop_
_atom_site_aniso_label
_atom_site_aniso_U_11
_atom_site_aniso_U_22
_atom_site_aniso_U_33
_atom_site_aniso_U_23
_atom_site_aniso_U_13
_atom_site_aniso_U_12
Ru1 0.0327(4) 0.0479(5) 0.0587(5) -0.0092(3) -0.0074(3) -0.0120(3)
Mn1 0.0302(6) 0.0417(7) 0.0626(9) 0.0006(6) -0.0094(6) -0.0105(6)
P1 0.122(2) 0.0781(16) 0.0735(17) -0.0044(13) 0.0012(14) -0.0061(15)
P2 0.0973(15) 0.0728(13) 0.0691(13) 0.0036(10) -0.0211(11) -0.0290(12)
O1 0.052(2) 0.049(3) 0.084(3) -0.012(2) -0.020(2) -0.011(2)
O2 0.042(2) 0.082(3) 0.057(3) -0.015(2) -0.0122(19) -0.020(2)
O3 0.098(4) 0.109(5) 0.182(6) 0.015(4) -0.031(4) -0.029(4)
N1 0.037(3) 0.058(3) 0.064(3) 0.004(2) -0.011(2) -0.017(2)
N2 0.034(2) 0.041(3) 0.061(3) -0.001(2) -0.007(2) -0.011(2)
N3 0.037(3) 0.046(3) 0.059(3) 0.001(3) -0.011(2) -0.011(2)
F1 0.116(4) 0.245(7) 0.161(5) -0.082(5) -0.007(4) 0.042(5)
F2 0.303(12) 0.282(11) 0.399(16) -0.173(11) -0.007(10) -0.161(10)
F3 0.175(6) 0.186(6) 0.197(7) -0.042(5) 0.064(5) -0.001(5)
F4 0.415(13) 0.285(10) 0.083(5) 0.034(6) -0.017(6) 0.129(10)
F5 0.237(9) 0.235(9) 0.375(14) -0.128(9) 0.088(8) -0.137(8)
F6 0.293(9) 0.206(7) 0.138(6) 0.071(5) -0.025(6) 0.021(7)
C1 0.035(3) 0.046(3) 0.054(4) -0.006(3) -0.002(3) -0.016(3)
C2 0.034(3) 0.051(4) 0.060(4) 0.003(3) -0.011(3) -0.011(3)
C3 0.043(3) 0.044(4) 0.072(5) 0.011(3) -0.011(3) -0.006(3)
C4 0.047(4) 0.052(4) 0.061(4) 0.002(3) -0.010(3) -0.001(3)
C5 0.056(4) 0.083(5) 0.091(6) 0.022(4) -0.002(4) -0.009(4)
C6 0.093(6) 0.066(5) 0.087(6) 0.021(4) -0.004(5) -0.008(5)
C7 0.094(6) 0.064(5) 0.091(6) 0.000(4) -0.041(5) 0.017(5)
C8 0.074(5) 0.076(6) 0.131(8) 0.010(5) -0.054(5) -0.007(5)
C9 0.054(4) 0.070(5) 0.125(7) 0.020(4) -0.030(4) -0.015(4)
C10 0.047(4) 0.056(4) 0.067(5) 0.006(3) -0.022(3) -0.005(3)
C11 0.050(4) 0.063(5) 0.066(5) -0.007(3) -0.011(3) -0.011(3)
C12 0.043(3) 0.045(4) 0.058(4) 0.008(3) -0.011(3) -0.017(3)
C13 0.050(4) 0.057(4) 0.060(4) -0.003(3) -0.009(3) -0.021(3)
C14 0.074(5) 0.059(4) 0.065(5) -0.003(3) -0.012(4) -0.016(4)
C15 0.158(9) 0.135(8) 0.120(8) -0.048(6) 0.013(6) -0.096(7)
C16 0.197(13) 0.168(11) 0.149(11) -0.044(8) -0.003(9) -0.128(10)
C17 0.201(13) 0.072(6) 0.131(10) -0.037(6) -0.033(9) -0.026(8)
C18 0.118(8) 0.132(9) 0.110(8) -0.045(7) -0.023(6) 0.017(7)
C19 0.076(5) 0.116(7) 0.086(6) -0.041(5) -0.023(4) 0.001(5)
C20 0.040(3) 0.045(4) 0.063(4) -0.001(3) -0.007(3) -0.012(3)
C21 0.070(4) 0.046(4) 0.086(6) -0.007(4) -0.014(4) -0.010(3)
C22 0.059(4) 0.040(4) 0.087(5) 0.011(3) -0.020(4) -0.005(3)
C23 0.043(3) 0.040(4) 0.068(5) 0.004(3) -0.014(3) -0.004(3)
C24 0.133(8) 0.085(6) 0.172(9) -0.056(6) -0.027(6) -0.032(6)
C25 0.059(4) 0.073(5) 0.092(6) -0.046(5) -0.006(4) -0.011(4)
C26 0.094(6) 0.113(7) 0.055(5) -0.029(5) -0.007(4) -0.030(5)
C27 0.038(3) 0.102(6) 0.063(5) -0.001(4) -0.009(3) -0.023(4)
C28 0.070(5) 0.156(8) 0.072(6) 0.003(5) -0.009(4) -0.040(5)
C29 0.093(5) 0.074(5) 0.075(5) -0.003(4) -0.012(4) -0.004(4)
C30 0.077(5) 0.093(7) 0.072(6) 0.003(5) 0.000(4) -0.020(5)
C31 0.106(6) 0.110(7) 0.092(7) 0.016(6) -0.011(5) -0.049(6)
C32 0.108(7) 0.149(10) 0.091(7) 0.011(6) -0.012(6) -0.020(7)
C33 0.121(9) 0.262(18) 0.134(12) -0.034(12) -0.014(7) -0.097(13)
C34 0.126(11) 0.178(14) 0.165(14) -0.041(11) 0.026(9) -0.091(11)
C35 0.065(4) 0.075(5) 0.063(5) 0.008(4) -0.006(3) -0.027(4)
C36 0.101(6) 0.075(5) 0.074(6) 0.010(4) -0.021(4) -0.036(4)
C37 0.084(5) 0.098(6) 0.081(6) -0.001(5) -0.025(4) -0.033(5)
C38 0.074(5) 0.123(7) 0.066(5) 0.010(5) -0.019(4) -0.034(5)
C39 0.066(5) 0.107(7) 0.074(6) 0.022(5) -0.013(4) -0.039(5)
C40 0.062(4) 0.086(5) 0.078(6) 0.006(4) -0.018(4) -0.031(4)
C41 0.150(9) 0.082(7) 0.112(8) 0.008(5) -0.054(7) -0.048(7)
C42 0.220(14) 0.152(10) 0.141(10) -0.029(7) 0.004(9) -0.118(11)
C43 0.274(18) 0.203(14) 0.177(12) 0.036(11) -0.088(12) -0.178(16)
C44 0.40(3) 0.098(12) 0.33(2) 0.041(13) -0.25(3) -0.087(19)
C45 0.34(3) 0.106(12) 0.57(4) 0.019(15) -0.31(3) -0.056(17)
C46 0.086(5) 0.079(5) 0.064(5) 0.009(4) -0.019(4) -0.041(4)
C47 0.096(6) 0.114(7) 0.072(6) -0.003(5) -0.007(5) -0.032(6)
C48 0.107(7) 0.118(8) 0.112(9) 0.010(6) -0.034(6) -0.010(6)
C49 0.143(8) 0.117(8) 0.078(7) 0.016(6) -0.041(6) -0.042(7)
C50 0.112(6) 0.081(6) 0.066(6) 0.003(4) -0.017(5) -0.015(5)
C51 0.124(8) 0.104(7) 0.103(8) 0.016(6) -0.031(7) -0.017(6)
C52 0.230(15) 0.087(8) 0.350(19) -0.013(10) -0.168(13) -0.048(10)
C53 0.131(9) 0.138(10) 0.139(11) 0.018(8) -0.003(7) -0.066(8)
C54 0.085(7) 0.110(8) 0.270(14) -0.027(8) 0.025(8) -0.026(6)

loop_
_atom_type_symbol
_atom_type_description
_atom_type_scat_dispersion_real
_atom_type_scat_dispersion_imag
_atom_type_scat_source
C C 0.0033 0.0016 'International Tables Vol C Tables 4.2.6.8 and 6.1.1.4'
H H 0.0000 0.0000 'International Tables Vol C Tables 4.2.6.8 and 6.1.1.4'
N N 0.0061 0.0033 'International Tables Vol C Tables 4.2.6.8 and 6.1.1.4'
O O 0.0106 0.0060 'International Tables Vol C Tables 4.2.6.8 and 6.1.1.4'
F F 0.0171 0.0103 'International Tables Vol C Tables 4.2.6.8 and 6.1.1.4'
P P 0.1023 0.0942 'International Tables Vol C Tables 4.2.6.8 and 6.1.1.4'
Mn Mn 0.3368 0.7283 'International Tables Vol C Tables 4.2.6.8 and 6.1.1.4'
Ru Ru -1.2594 0.8363 'International Tables Vol C Tables 4.2.6.8 and 6.1.1.4'

loop_
_geom_angle_atom_site_label_1
_geom_angle_atom_site_label_2
_geom_angle_atom_site_label_3
_geom_angle
_geom_angle_site_symmetry_1
_geom_angle_site_symmetry_3
_geom_angle_publ_flag
O2 Ru1 O2 180.0(3) . 2_655 ?
O2 Ru1 O1 90.95(17) . . ?
O2 Ru1 O1 89.05(17) 2_655 . ?
O2 Ru1 O1 89.05(17) . 2_655 ?
O2 Ru1 O1 90.95(17) 2_655 2_655 ?
O1 Ru1 O1 180.0(2) . 2_655 ?
O2 Ru1 C1 88.89(18) . . ?
O2 Ru1 C1 91.11(18) 2_655 . ?
O1 Ru1 C1 88.60(17) . . ?
O1 Ru1 C1 91.40(17) 2_655 . ?
O2 Ru1 C1 91.11(18) . 2_655 ?
O2 Ru1 C1 88.89(18) 2_655 2_655 ?
O1 Ru1 C1 91.40(17) . 2_655 ?
O1 Ru1 C1 88.60(17) 2_655 2_655 ?
C1 Ru1 C1 180.0(3) . 2_655 ?
N2 Mn1 N2 180.0(4) . 2_755 ?
N2 Mn1 N3 89.39(18) . . ?
N2 Mn1 N3 90.61(18) 2_755 . ?
N2 Mn1 N3 90.61(18) . 2_755 ?
N2 Mn1 N3 89.39(18) 2_755 2_755 ?
N3 Mn1 N3 180.0(4) . 2_755 ?
N2 Mn1 N1 86.05(16) . 2_755 ?
N2 Mn1 N1 93.95(16) 2_755 2_755 ?
N3 Mn1 N1 91.40(16) . 2_755 ?
N3 Mn1 N1 88.60(16) 2_755 2_755 ?
N2 Mn1 N1 93.95(16) . . ?
N2 Mn1 N1 86.05(16) 2_755 . ?
N3 Mn1 N1 88.60(16) . . ?
N3 Mn1 N1 91.40(16) 2_755 . ?
N1 Mn1 N1 180.0(3) 2_755 . ?
F2 P1 F6 88.1(6) . . ?
F2 P1 F4 93.8(7) . . ?
F6 P1 F4 177.4(7) . . ?
F2 P1 F1 99.5(5) . . ?
F6 P1 F1 91.1(4) . . ?
F4 P1 F1 90.4(4) . . ?
F2 P1 F5 172.7(7) . . ?
F6 P1 F5 87.5(6) . . ?
F4 P1 F5 90.4(7) . . ?
F1 P1 F5 86.3(4) . . ?
F2 P1 F3 87.4(5) . . ?
F6 P1 F3 91.3(4) . . ?
F4 P1 F3 87.0(4) . . ?
F1 P1 F3 172.7(5) . . ?
F5 P1 F3 86.9(5) . . ?
C35 P2 C46 109.8(3) . . ?
C35 P2 C41 110.3(4) . . ?
C46 P2 C41 105.3(4) . . ?
C35 P2 C29 109.3(3) . . ?
C46 P2 C29 111.1(3) . . ?
C41 P2 C29 110.9(5) . . ?
C25 O1 Ru1 122.0(5) . . ?
C27 O2 Ru1 125.5(5) . . ?
C54 O3 H3 109.5 . . ?
C1 N1 Mn1 152.3(4) . . ?
C12 N2 C2 105.6(5) . . ?
C12 N2 Mn1 127.9(4) . . ?
C2 N2 Mn1 126.2(4) . . ?
C20 N3 C23 106.4(5) . . ?
C20 N3 Mn1 127.4(4) . . ?
C23 N3 Mn1 126.2(4) . . ?
N1 C1 Ru1 177.5(5) . . ?
N2 C2 C3 126.4(6) . . ?
N2 C2 C10 109.3(5) . . ?
C3 C2 C10 124.2(5) . . ?
C2 C3 C23 124.1(5) . 2_755 ?
C2 C3 C4 117.5(6) . . ?
C23 C3 C4 118.4(5) 2_755 . ?
C5 C4 C9 119.0(6) . . ?
C5 C4 C3 121.5(5) . . ?
C9 C4 C3 119.5(6) . . ?
C4 C5 C6 119.8(7) . . ?
C4 C5 H5 120.1 . . ?
C6 C5 H5 120.1 . . ?
C7 C6 C5 120.7(7) . . ?
C7 C6 H6 119.6 . . ?
C5 C6 H6 119.6 . . ?
C6 C7 C8 120.3(7) . . ?
C6 C7 H7 119.9 . . ?
C8 C7 H7 119.9 . . ?
C7 C8 C9 119.9(7) . . ?
C7 C8 H8 120.0 . . ?
C9 C8 H8 120.0 . . ?
C4 C9 C8 120.2(7) . . ?
C4 C9 H9 119.9 . . ?
C8 C9 H9 119.9 . . ?
C11 C10 C2 107.6(5) . . ?
C11 C10 H10 126.2 . . ?
C2 C10 H10 126.2 . . ?
C10 C11 C12 107.0(5) . . ?
C10 C11 H11 126.5 . . ?
C12 C11 H11 126.5 . . ?
N2 C12 C13 125.4(6) . . ?
N2 C12 C11 110.4(5) . . ?
C13 C12 C11 124.2(6) . . ?
C20 C13 C12 124.0(5) . . ?
C20 C13 C14 118.6(6) . . ?
C12 C13 C14 117.3(6) . . ?
C19 C14 C15 119.7(7) . . ?
C19 C14 C13 121.7(6) . . ?
C15 C14 C13 118.6(6) . . ?
C16 C15 C14 117.5(9) . . ?
C16 C15 H15 121.2 . . ?
C14 C15 H15 121.2 . . ?
C17 C16 C15 120.8(10) . . ?
C17 C16 H16 119.6 . . ?
C15 C16 H16 119.6 . . ?
C16 C17 C18 121.6(10) . . ?
C16 C17 H17 119.2 . . ?
C18 C17 H17 119.2 . . ?
C17 C18 C19 117.9(10) . . ?
C17 C18 H18 121.1 . . ?
C19 C18 H18 121.1 . . ?
C14 C19 C18 122.4(8) . . ?
C14 C19 H19 118.8 . . ?
C18 C19 H19 118.8 . . ?
N3 C20 C13 125.8(5) . . ?
N3 C20 C21 108.6(6) . . ?
C13 C20 C21 125.6(6) . . ?
C22 C21 C20 108.3(6) . . ?
C22 C21 H21 125.9 . . ?
C20 C21 H21 125.9 . . ?
C21 C22 C23 107.8(6) . . ?
C21 C22 H22 126.1 . . ?
C23 C22 H22 126.1 . . ?
N3 C23 C3 126.3(5) . 2_755 ?
N3 C23 C22 109.0(5) . . ?
C3 C23 C22 124.7(6) 2_755 . ?
C25 C24 H24A 109.5 . . ?
C25 C24 H24B 109.5 . . ?
H24A C24 H24B 109.5 . . ?
C25 C24 H24C 109.5 . . ?
H24A C24 H24C 109.5 . . ?
H24B C24 H24C 109.5 . . ?
O1 C25 C26 125.7(7) . . ?
O1 C25 C24 112.3(8) . . ?
C26 C25 C24 122.1(7) . . ?
C25 C26 C27 126.2(7) . . ?
C25 C26 H26 116.9 . . ?
C27 C26 H26 116.9 . . ?
O2 C27 C26 124.1(7) . . ?
O2 C27 C28 118.3(7) . . ?
C26 C27 C28 117.5(7) . . ?
C27 C28 H28A 109.5 . . ?
C27 C28 H28B 109.5 . . ?
H28A C28 H28B 109.5 . . ?
C27 C28 H28C 109.5 . . ?
H28A C28 H28C 109.5 . . ?
H28B C28 H28C 109.5 . . ?
C30 C29 P2 113.0(5) . . ?
C30 C29 H29A 109.0 . . ?
P2 C29 H29A 109.0 . . ?
C30 C29 H29B 109.0 . . ?
P2 C29 H29B 109.0 . . ?
H29A C29 H29B 107.8 . . ?
C31 C30 C32 118.2(9) . . ?
C31 C30 C29 121.3(8) . . ?
C32 C30 C29 120.4(9) . . ?
C53 C31 C30 120.9(10) . . ?
C53 C31 H31 119.5 . . ?
C30 C31 H31 119.5 . . ?
C33 C32 C30 120.6(11) . . ?
C33 C32 H32 119.7 . . ?
C30 C32 H32 119.7 . . ?
C34 C33 C32 118.7(14) . . ?
C34 C33 H33 120.6 . . ?
C32 C33 H33 120.6 . . ?
C53 C34 C33 120.6(14) . . ?
C53 C34 H34 119.7 . . ?
C33 C34 H34 119.7 . . ?
C40 C35 C36 118.9(7) . . ?
C40 C35 P2 120.7(6) . . ?
C36 C35 P2 120.3(6) . . ?
C37 C36 C35 119.7(7) . . ?
C37 C36 H36 120.2 . . ?
C35 C36 H36 120.2 . . ?
C36 C37 C38 120.5(8) . . ?
C36 C37 H37 119.7 . . ?
C38 C37 H37 119.7 . . ?
C39 C38 C37 120.1(8) . . ?
C39 C38 H38 120.0 . . ?
C37 C38 H38 120.0 . . ?
C38 C39 C40 120.7(7) . . ?
C38 C39 H39 119.7 . . ?
C40 C39 H39 119.7 . . ?
C39 C40 C35 120.1(7) . . ?
C39 C40 H40 119.9 . . ?
C35 C40 H40 119.9 . . ?
C52 C41 C42 119.6(11) . . ?
C52 C41 P2 121.6(10) . . ?
C42 C41 P2 118.7(9) . . ?
C41 C42 C43 121.9(13) . . ?
C41 C42 H42 119.0 . . ?
C43 C42 H42 119.0 . . ?
C44 C43 C42 114.2(17) . . ?
C44 C43 H43 122.9 . . ?
C42 C43 H43 122.9 . . ?
C45 C44 C43 126(2) . . ?
C45 C44 H44 116.9 . . ?
C43 C44 H44 116.9 . . ?
C44 C45 C52 116(2) . . ?
C44 C45 H45 122.2 . . ?
C52 C45 H45 122.2 . . ?
C50 C46 C47 119.4(7) . . ?
C50 C46 P2 118.6(6) . . ?
C47 C46 P2 121.5(6) . . ?
C48 C47 C46 120.1(8) . . ?
C48 C47 H47 120.0 . . ?
C46 C47 H47 120.0 . . ?
C51 C48 C47 119.9(9) . . ?
C51 C48 H48 120.1 . . ?
C47 C48 H48 120.1 . . ?
C51 C49 C50 119.2(9) . . ?
C51 C49 H49 120.4 . . ?
C50 C49 H49 120.4 . . ?
C46 C50 C49 119.1(7) . . ?
C46 C50 H50 120.5 . . ?
C49 C50 H50 120.5 . . ?
C48 C51 C49 122.4(9) . . ?
C48 C51 H51 118.8 . . ?
C49 C51 H51 118.8 . . ?
C41 C52 C45 122.4(16) . . ?
C41 C52 H52 118.8 . . ?
C45 C52 H52 118.8 . . ?
C34 C53 C31 120.9(12) . . ?
C34 C53 H53 119.5 . . ?
C31 C53 H53 119.5 . . ?
O3 C54 H54A 109.5 . . ?
O3 C54 H54B 109.5 . . ?
H54A C54 H54B 109.5 . . ?
O3 C54 H54C 109.5 . . ?
H54A C54 H54C 109.5 . . ?
H54B C54 H54C 109.5 . . ?

loop_
_geom_bond_atom_site_label_1
_geom_bond_atom_site_label_2
_geom_bond_distance
_geom_bond_site_symmetry_2
_geom_bond_publ_flag
Ru1 O2 1.975(4) . ?
Ru1 O2 1.975(4) 2_655 ?
Ru1 O1 2.000(4) . ?
Ru1 O1 2.000(4) 2_655 ?
Ru1 C1 2.042(5) . ?
Ru1 C1 2.042(5) 2_655 ?
Mn1 N2 2.000(5) . ?
Mn1 N2 2.000(5) 2_755 ?
Mn1 N3 2.017(4) . ?
Mn1 N3 2.017(4) 2_755 ?
Mn1 N1 2.251(4) 2_755 ?
Mn1 N1 2.251(4) . ?
P1 F2 1.444(8) . ?
P1 F6 1.482(6) . ?
P1 F4 1.494(7) . ?
P1 F1 1.506(5) . ?
P1 F5 1.512(8) . ?
P1 F3 1.557(6) . ?
P2 C35 1.770(7) . ?
P2 C46 1.787(7) . ?
P2 C41 1.791(9) . ?
P2 C29 1.807(7) . ?
O1 C25 1.292(8) . ?
O2 C27 1.248(7) . ?
O3 C54 1.416(9) . ?
O3 H3 0.8200 . ?
N1 C1 1.151(6) . ?
N2 C12 1.368(7) . ?
N2 C2 1.378(7) . ?
N3 C20 1.367(7) . ?
N3 C23 1.368(7) . ?
C2 C3 1.388(7) . ?
C2 C10 1.419(7) . ?
C3 C23 1.391(8) 2_755 ?
C3 C4 1.501(8) . ?
C4 C5 1.369(8) . ?
C4 C9 1.370(8) . ?
C5 C6 1.384(9) . ?
C5 H5 0.9300 . ?
C6 C7 1.341(10) . ?
C6 H6 0.9300 . ?
C7 C8 1.354(10) . ?
C7 H7 0.9300 . ?
C8 C9 1.385(9) . ?
C8 H8 0.9300 . ?
C9 H9 0.9300 . ?
C10 C11 1.345(7) . ?
C10 H10 0.9300 . ?
C11 C12 1.413(8) . ?
C11 H11 0.9300 . ?
C12 C13 1.399(7) . ?
C13 C20 1.390(8) . ?
C13 C14 1.500(8) . ?
C14 C19 1.346(9) . ?
C14 C15 1.400(10) . ?
C15 C16 1.399(12) . ?
C15 H15 0.9300 . ?
C16 C17 1.352(13) . ?
C16 H16 0.9300 . ?
C17 C18 1.355(13) . ?
C17 H17 0.9300 . ?
C18 C19 1.385(10) . ?
C18 H18 0.9300 . ?
C19 H19 0.9300 . ?
C20 C21 1.426(8) . ?
C21 C22 1.307(8) . ?
C21 H21 0.9300 . ?
C22 C23 1.423(8) . ?
C22 H22 0.9300 . ?
C23 C3 1.391(8) 2_755 ?
C24 C25 1.526(9) . ?
C24 H24A 0.9600 . ?
C24 H24B 0.9600 . ?
C24 H24C 0.9600 . ?
C25 C26 1.374(10) . ?
C26 C27 1.400(9) . ?
C26 H26 0.9300 . ?
C27 C28 1.504(9) . ?
C28 H28A 0.9600 . ?
C28 H28B 0.9600 . ?
C28 H28C 0.9600 . ?
C29 C30 1.489(10) . ?
C29 H29A 0.9700 . ?
C29 H29B 0.9700 . ?
C30 C31 1.376(10) . ?
C30 C32 1.400(11) . ?
C31 C53 1.368(13) . ?
C31 H31 0.9300 . ?
C32 C33 1.395(15) . ?
C32 H32 0.9300 . ?
C33 C34 1.381(16) . ?
C33 H33 0.9300 . ?
C34 C53 1.354(15) . ?
C34 H34 0.9300 . ?
C35 C40 1.386(8) . ?
C35 C36 1.396(9) . ?
C36 C37 1.368(9) . ?
C36 H36 0.9300 . ?
C37 C38 1.375(9) . ?
C37 H37 0.9300 . ?
C38 C39 1.354(9) . ?
C38 H38 0.9300 . ?
C39 C40 1.372(9) . ?
C39 H39 0.9300 . ?
C40 H40 0.9300 . ?
C41 C52 1.297(13) . ?
C41 C42 1.333(13) . ?
C42 C43 1.453(14) . ?
C42 H42 0.9300 . ?
C43 C44 1.33(2) . ?
C43 H43 0.9300 . ?
C44 C45 1.33(3) . ?
C44 H44 0.9300 . ?
C45 C52 1.436(19) . ?
C45 H45 0.9300 . ?
C46 C50 1.381(9) . ?
C46 C47 1.394(9) . ?
C47 C48 1.376(10) . ?
C47 H47 0.9300 . ?
C48 C51 1.330(11) . ?
C48 H48 0.9300 . ?
C49 C51 1.365(11) . ?
C49 C50 1.401(10) . ?
C49 H49 0.9300 . ?
C50 H50 0.9300 . ?
C51 H51 0.9300 . ?
C52 H52 0.9300 . ?
C53 H53 0.9300 . ?
C54 H54A 0.9600 . ?
C54 H54B 0.9600 . ?
C54 H54C 0.9600 . ?
